data_7102484
loop_
_publ_author_name
'Faraoni, Raffaella'
'Castellano, Ronald K'
'Gramlich, Volker'
'Diederich, Fran\,cois'

_publ_section_title
;
 H-Bonded complexes of adenine with Rebek imide receptors are
 stabilised by cation-pi interactions and destabilised by stacking with
 perfluoroaromatics.
;
_journal_issue 4
_journal_name_full 'Chemical communications (Cambridge, England)'
_journal_page_first 370
_journal_page_last 371
_journal_paper_doi 10.1039/b314353h
_journal_year 2004
_chemical_formula_sum 'C29 H37 I N8 O4'
_chemical_formula_weight 688.57
_chemical_name_systematic
;
?
;
_space_group_IT_number 2
_symmetry_cell_setting triclinic
_symmetry_space_group_name_Hall '-P 1'
_symmetry_space_group_name_H-M 'P -1'
_atom_sites_solution_hydrogens geom
_atom_sites_solution_primary direct
_atom_sites_solution_secondary difmap
_audit_creation_method SHELXL
_cell_angle_alpha 109.03(3)
_cell_angle_beta 95.46(3)
_cell_angle_gamma 102.40(3)
_cell_formula_units_Z 2
_cell_length_a 8.578(2)
_cell_length_b 12.724(3)
_cell_length_c 15.621(3)
_cell_measurement_reflns_used 16
_cell_measurement_temperature 293(2)
_cell_measurement_theta_max 25
_cell_measurement_theta_min 20
_cell_volume 1548.8(6)
_computing_cell_refinement 'STOE DIF4'
_computing_data_collection 'PICKER STOE DIF4'
_computing_data_reduction 'STOE REDU4'
_computing_molecular_graphics SHELXLTL-Plus
_computing_publication_material SHELXL-93
_computing_structure_refinement 'SHELXL-93 (Sheldrick, 1993)'
_computing_structure_solution 'SHELXS-86 (Sheldrick, 1990)'
_diffrn_ambient_temperature 293(2)
_diffrn_measurement_device 'PICKER 4-circle Stoe upgrade'
_diffrn_measurement_method ' \w scans'
_diffrn_radiation_monochromator graphite
_diffrn_radiation_source 'fine-focus sealed tube'
_diffrn_radiation_type MoK\a
_diffrn_radiation_wavelength 0.71073
_diffrn_reflns_av_R_equivalents 0.0000
_diffrn_reflns_av_sigmaI/netI 0.0484
_diffrn_reflns_limit_h_max 0
_diffrn_reflns_limit_h_min -8
_diffrn_reflns_limit_k_max 12
_diffrn_reflns_limit_k_min -10
_diffrn_reflns_limit_l_max 14
_diffrn_reflns_limit_l_min -14
_diffrn_reflns_number 2457
_diffrn_reflns_theta_max 19.97
_diffrn_reflns_theta_min 2.47
_diffrn_standards_decay_% 0
_diffrn_standards_interval_count 120
_diffrn_standards_number 1
_exptl_absorpt_coefficient_mu 1.081
_exptl_absorpt_correction_type none
_exptl_crystal_colour colourless
_exptl_crystal_density_diffrn 1.476
_exptl_crystal_description prism
_exptl_crystal_F_000 704
_exptl_crystal_size_max .1
_exptl_crystal_size_mid .1
_exptl_crystal_size_min .08
_refine_diff_density_max 0.318
_refine_diff_density_min -0.285
_refine_diff_density_rms 0.059
_refine_ls_extinction_method none
_refine_ls_goodness_of_fit_all 1.153
_refine_ls_goodness_of_fit_obs 1.180
_refine_ls_matrix_type full
_refine_ls_number_parameters 385
_refine_ls_number_reflns 2457
_refine_ls_number_restraints 3
_refine_ls_restrained_S_all 1.156
_refine_ls_restrained_S_obs 1.183
_refine_ls_R_factor_all 0.0752
_refine_ls_R_factor_obs 0.0514
_refine_ls_shift/esd_max 2.065
_refine_ls_shift/esd_mean 0.057
_refine_ls_structure_factor_coef Fsqd
_refine_ls_weighting_details 'w==1/[\s^2^(Fo^2^)+(0.0482P)^2^+3.2333P] where P==(Fo^2^+2Fc^2^)/3'
_refine_ls_weighting_scheme calc
_refine_ls_wR_factor_all 0.1251
_refine_ls_wR_factor_obs 0.1093
_reflns_number_observed 1891
_reflns_number_total 2457
_reflns_observed_criterion >2sigma(I)
_cod_data_source_file b314353h.txt
_cod_data_source_block complex1c-2
_cod_depositor_comments
;
The following automatic conversions were performed:
'_symmetry_cell_setting' value 'Triclinic' changed to 'triclinic'
according to '/home/saulius/struct/CIF-dictionaries/cif_core.dic'
dictionary named 'cif_core.dic' version 2.4.1 from 2010-06-29.

Automatic conversion script
Id: cif_fix_enum 1527 2010-12-29 10:47:43Z saulius 

The following automatic conversions were performed:

'_refine_ls_weighting_scheme' value 'calc
w==1/[\s^2^(Fo^2^)+(0.0482P)^2^+3.2333P] where P==(Fo^2^+2Fc^2^)/3'
was changed to 'calc'. New tag '_refine_ls_weighting_details' was
created. The value of the new tag was set to
'w==1/[\s^2^(Fo^2^)+(0.0482P)^2^+3.2333P] where P==(Fo^2^+2Fc^2^)/3'.

Automatic conversion script
Id: cif_fix_values 3143 2015-03-26 13:38:13Z robertas 
;
_cod_original_sg_symbol_H-M P-1
_cod_database_code 7102484

loop_
_symmetry_equiv_pos_as_xyz
'x, y, z'
'-x, -y, -z'

loop_
_atom_site_aniso_label
_atom_site_aniso_U_11
_atom_site_aniso_U_22
_atom_site_aniso_U_33
_atom_site_aniso_U_23
_atom_site_aniso_U_13
_atom_site_aniso_U_12
I 0.0688(5) 0.0551(5) 0.1239(8) 0.0299(5) 0.0256(4) 0.0104(4)
O4 0.038(4) 0.052(5) 0.090(6) 0.042(4) 0.022(3) 0.006(3)
N3" 0.038(5) 0.034(6) 0.065(6) 0.024(4) 0.015(4) 0.005(4)
N5" 0.036(4) 0.047(6) 0.077(6) 0.035(5) 0.017(4) 0.013(4)
C5" 0.055(7) 0.039(9) 0.048(7) 0.021(6) 0.009(5) 0.019(6)
N3 0.039(5) 0.027(5) 0.058(6) 0.023(4) 0.009(4) 0.012(4)
C9 0.053(6) 0.025(6) 0.054(7) 0.019(5) 0.017(5) 0.014(5)
O2 0.035(4) 0.050(5) 0.120(6) 0.052(5) 0.022(4) 0.019(3)
O13 0.051(4) 0.040(5) 0.084(6) 0.007(4) 0.011(4) -0.002(4)
N6" 0.061(5) 0.050(7) 0.099(8) 0.041(6) 0.021(5) 0.022(5)
N1' 0.035(5) 0.066(8) 0.058(6) 0.033(5) 0.017(4) 0.003(5)
C2 0.033(6) 0.035(7) 0.055(7) 0.029(5) 0.008(5) 0.004(5)
C7 0.053(6) 0.042(7) 0.041(7) 0.027(5) 0.008(5) 0.008(5)
N1" 0.053(6) 0.040(7) 0.063(6) 0.030(5) 0.017(4) 0.004(5)
C2' 0.061(7) 0.036(8) 0.069(8) 0.020(6) 0.027(6) 0.010(6)
C4 0.030(6) 0.041(8) 0.058(7) 0.022(6) 0.005(5) 0.012(5)
C12 0.050(6) 0.030(6) 0.098(9) 0.025(6) 0.010(5) -0.003(5)
C4' 0.041(6) 0.053(8) 0.053(7) 0.021(6) 0.016(5) 0.010(6)
C4" 0.034(6) 0.060(11) 0.059(7) 0.030(6) 0.011(5) 0.020(7)
C13 0.057(7) 0.046(8) 0.048(7) 0.016(6) 0.011(5) 0.011(6)
C7" 0.068(8) 0.063(10) 0.102(10) 0.045(8) 0.020(7) 0.032(7)
C10' 0.054(6) 0.033(7) 0.044(7) 0.020(5) 0.014(5) 0.009(6)
C2" 0.048(7) 0.048(9) 0.082(9) 0.035(6) 0.019(5) 0.016(6)
C3' 0.045(7) 0.043(9) 0.048(7) 0.016(6) 0.017(5) 0.006(6)
N14 0.060(5) 0.031(6) 0.071(6) 0.013(5) 0.032(4) 0.006(4)
N8" 0.072(7) 0.035(6) 0.096(8) 0.028(5) 0.022(5) 0.018(5)
C5 0.035(5) 0.039(7) 0.064(8) 0.028(6) 0.022(5) 0.020(5)
C1 0.041(5) 0.020(6) 0.052(7) 0.019(5) 0.015(5) 0.006(4)
C5' 0.051(6) 0.044(8) 0.084(9) 0.029(6) 0.015(5) 0.007(6)
C10" 0.073(7) 0.051(8) 0.094(10) 0.034(7) 0.025(7) -0.005(6)
C11 0.054(6) 0.066(8) 0.093(9) 0.038(7) 0.034(6) 0.030(6)
C9" 0.061(8) 0.032(9) 0.055(8) 0.022(6) 0.014(5) 0.002(6)
C6 0.049(6) 0.041(6) 0.063(8) 0.029(6) 0.002(5) 0.010(5)
C8' 0.059(7) 0.046(8) 0.082(9) 0.031(6) 0.022(6) 0.011(6)
C9' 0.052(7) 0.044(8) 0.052(7) 0.024(6) 0.021(5) 0.007(6)
C6' 0.082(9) 0.037(8) 0.064(8) 0.026(6) 0.017(6) 0.000(6)
C7' 0.065(7) 0.041(8) 0.078(9) 0.024(6) 0.016(6) 0.015(6)
C8 0.053(6) 0.043(7) 0.066(8) 0.030(6) 0.024(5) 0.017(5)
C11' 0.054(7) 0.059(9) 0.097(10) 0.030(7) 0.023(6) 0.003(5)
C10 0.126(10) 0.065(9) 0.039(8) 0.014(7) -0.002(6) 0.010(7)
C11" 0.107(10) 0.090(11) 0.137(13) 0.069(10) 0.040(9) -0.021(7)
O1X 0.138(7) 0.070(6) 0.148(8) 0.049(6) 0.094(7) 0.021(5)

loop_
_atom_site_label
_atom_site_type_symbol
_atom_site_fract_x
_atom_site_fract_y
_atom_site_fract_z
_atom_site_U_iso_or_equiv
_atom_site_thermal_displace_type
_atom_site_occupancy
_atom_site_calc_flag
_atom_site_refinement_flags
I I 0.97659(9) 1.26716(7) 0.92271(7) 0.0834(4) Uani 1 d .
O4 O 0.7240(7) 0.6272(6) 0.6187(5) 0.056(2) Uani 1 d .
N3" N 0.4397(8) 0.7940(7) 0.6404(5) 0.045(2) Uani 1 d .
N5" N 0.0738(8) 0.7190(7) 0.6330(5) 0.049(2) Uani 1 d .
H5"A H 0.1238(8) 0.6622(7) 0.6264(5) 0.069 Uiso 1 d R
H5"B H -0.0340(8) 0.7042(7) 0.6316(5) 0.069 Uiso 1 d R
C5" C 0.1559(12) 0.8237(11) 0.6439(7) 0.045(3) Uani 1 d .
N3 N 0.4617(8) 0.5655(7) 0.6228(5) 0.039(2) Uani 1 d .
H3A H 0.4475(8) 0.6291(7) 0.6133(5) 0.055 Uiso 1 d R
C9 C 0.4856(9) 0.3494(8) 0.5948(6) 0.042(2) Uani 1 d .
H9A H 0.4980(9) 0.2786(8) 0.6006(6) 0.058 Uiso 1 d R
H9B H 0.4651(9) 0.3376(8) 0.5305(6) 0.058 Uiso 1 d R
O2 O 0.1971(8) 0.5182(6) 0.6300(5) 0.061(2) Uani 1 d .
O13 O 0.6653(8) 0.6831(6) 0.8220(5) 0.064(2) Uani 1 d .
N6" N 0.0773(9) 0.9099(9) 0.6554(6) 0.064(3) Uani 1 d .
N1' N 0.1742(8) 0.8515(8) 0.8677(5) 0.051(2) Uani 1 d .
C2 C 0.3241(11) 0.4909(8) 0.6299(6) 0.039(2) Uani 1 d .
C7 C 0.5422(10) 0.4843(8) 0.7949(6) 0.043(2) Uani 1 d .
N1" N 0.5575(9) 0.9771(8) 0.6602(6) 0.050(2) Uani 1 d .
C2' C 0.2169(12) 0.7539(10) 0.8536(7) 0.054(3) Uani 1 d .
H2'A H 0.1342(12) 0.6845(10) 0.8425(7) 0.076 Uiso 1 d R
C4 C 0.6183(11) 0.5526(9) 0.6253(6) 0.042(3) Uani 1 d .
C12 C 0.1865(10) 0.2846(8) 0.5924(7) 0.061(3) Uani 1 d .
H12A H 0.1653(10) 0.2737(8) 0.5282(7) 0.086 Uiso 1 d R
H12B H 0.1991(10) 0.2144(8) 0.5991(7) 0.086 Uiso 1 d R
H12C H 0.0974(10) 0.3057(8) 0.6204(7) 0.086 Uiso 1 d R
C4' C 0.4936(11) 0.8486(9) 0.8682(6) 0.049(3) Uani 1 d .
H4'A H 0.6047(11) 0.8460(9) 0.8684(6) 0.068 Uiso 1 d R
C4" C 0.3255(11) 0.8590(11) 0.6468(7) 0.047(3) Uani 1 d .
C13 C 0.5439(13) 0.6114(10) 0.8199(7) 0.050(3) Uani 1 d .
C7" C 0.1648(14) 1.0132(12) 0.6670(8) 0.071(4) Uani 1 d .
H7"A H 0.1031(14) 1.0691(12) 0.6737(8) 0.100 Uiso 1 d R
C10' C 0.4498(11) 0.9530(8) 0.8820(6) 0.042(2) Uani 1 d .
C2" C 0.5747(11) 0.8723(10) 0.6494(7) 0.055(3) Uani 1 d .
H2A H 0.6781(11) 0.8548(10) 0.6489(7) 0.077 Uiso 1 d R
C3' C 0.3752(11) 0.7485(9) 0.8538(6) 0.046(3) Uani 1 d .
N14 N 0.4058(9) 0.6416(7) 0.8404(5) 0.054(2) Uani 1 d .
H14A H 0.3255(9) 0.5885(7) 0.8477(5) 0.076 Uiso 1 d R
N8" N 0.3196(11) 1.0553(8) 0.6697(6) 0.065(3) Uani 1 d .
C5 C 0.6420(9) 0.4431(8) 0.6388(7) 0.041(3) Uani 1 d .
C1 C 0.3438(9) 0.3799(7) 0.6386(7) 0.036(2) Uani 1 d .
C5' C 0.5687(11) 1.0573(9) 0.8981(7) 0.059(3) Uani 1 d .
H5'A H 0.6812(11) 1.0582(9) 0.9002(7) 0.082 Uiso 1 d R
C10" C 0.6851(12) 1.0818(9) 0.6729(8) 0.073(3) Uani 1 d .
H10A H 0.7752(12) 1.0876(9) 0.7173(8) 0.102 Uiso 1 d R
H10B H 0.6450(12) 1.1486(9) 0.6961(8) 0.102 Uiso 1 d R
C11 C 0.7834(11) 0.4126(9) 0.5924(7) 0.065(3) Uani 1 d .
H11A H 0.8017(11) 0.3443(9) 0.6005(7) 0.090 Uiso 1 d R
H11B H 0.7565(11) 0.3986(9) 0.5279(7) 0.090 Uiso 1 d R
H11C H 0.8798(11) 0.4747(9) 0.6190(7) 0.090 Uiso 1 d R
C9" C 0.3959(12) 0.9706(10) 0.6596(7) 0.049(3) Uani 1 d .
C6 C 0.6778(10) 0.4599(8) 0.7406(7) 0.049(3) Uani 1 d .
H6A H 0.7034(10) 0.3923(8) 0.7461(7) 0.069 Uiso 1 d R
H6B H 0.7728(10) 0.5230(8) 0.7680(7) 0.069 Uiso 1 d R
C8' C 0.2443(12) 1.0592(10) 0.8996(7) 0.060(3) Uani 1 d .
H8'A H 0.1329(12) 1.0600(10) 0.9011(7) 0.084 Uiso 1 d R
C9' C 0.2873(11) 0.9565(9) 0.8837(7) 0.047(3) Uani 1 d .
C6' C 0.5231(13) 1.1563(9) 0.9124(7) 0.061(3) Uani 1 d .
H6'A H 0.6014(13) 1.2270(9) 0.9212(7) 0.086 Uiso 1 d R
C7' C 0.3611(13) 1.1572(9) 0.9138(7) 0.060(3) Uani 1 d .
H7'A H 0.3312(13) 1.2284(9) 0.9257(7) 0.084 Uiso 1 d R
C8 C 0.3793(10) 0.3977(8) 0.7404(7) 0.050(3) Uani 1 d .
H8A H 0.2932(10) 0.4239(8) 0.7685(7) 0.070 Uiso 1 d R
H8B H 0.3780(10) 0.3247(8) 0.7462(7) 0.070 Uiso 1 d R
C11' C 0.0015(11) 0.8497(10) 0.8637(8) 0.071(3) Uani 1 d .
H11D H -0.0629(11) 0.7732(10) 0.8524(8) 0.099 Uiso 1 d R
H11E H -0.0110(11) 0.9008(10) 0.9217(8) 0.099 Uiso 1 d R
H11F H -0.0337(11) 0.8753(10) 0.8155(8) 0.099 Uiso 1 d R
C10 C 0.5802(14) 0.4714(10) 0.8886(7) 0.082(3) Uani 1 d .
H10C H 0.4957(14) 0.4869(10) 0.9231(7) 0.114 Uiso 1 d R
H10D H 0.5891(14) 0.3948(10) 0.8800(7) 0.114 Uiso 1 d R
H10E H 0.6813(14) 0.5259(10) 0.9215(7) 0.114 Uiso 1 d R
C11" C 0.7382(14) 1.0752(11) 0.5847(10) 0.110(5) Uani 1 d .
H11G H 0.8225(14) 1.1428(11) 0.5932(10) 0.155 Uiso 1 d R
H11H H 0.7784(14) 1.0082(11) 0.5623(10) 0.155 Uiso 1 d R
H11I H 0.6474(14) 1.0696(11) 0.5410(10) 0.155 Uiso 1 d R
O1X O 0.1222(11) 0.5252(7) 0.8903(7) 0.112(3) Uani 1 d D
H1X H 0.0912(175) 0.4397(28) 0.8835(91) 0.200 Uiso 1 d D
H1Y H 0.1216(192) 0.5874(106) 0.9558(27) 0.200 Uiso 1 d D

loop_
_atom_type_symbol
_atom_type_description
_atom_type_scat_dispersion_real
_atom_type_scat_dispersion_imag
_atom_type_scat_source
C C 0.0033 0.0016 'International Tables Vol C Tables 4.2.6.8 and 6.1.1.4'
H H 0.0000 0.0000 'International Tables Vol C Tables 4.2.6.8 and 6.1.1.4'
N N 0.0061 0.0033 'International Tables Vol C Tables 4.2.6.8 and 6.1.1.4'
O O 0.0106 0.0060 'International Tables Vol C Tables 4.2.6.8 and 6.1.1.4'
I I -0.4742 1.8119 'International Tables Vol C Tables 4.2.6.8 and 6.1.1.4'

loop_
_geom_angle_atom_site_label_1
_geom_angle_atom_site_label_2
_geom_angle_atom_site_label_3
_geom_angle
C2" N3" C4" 101.3(10)
N5" C5" N6" 119.9(9)
N5" C5" C4" 125.3(10)
N6" C5" C4" 114.8(13)
C2 N3 C4 128.1(7)
C1 C9 C5 112.1(7)
C7" N6" C5" 117.6(9)
C2' N1' C9' 122.4(8)
C2' N1' C11' 119.1(8)
C9' N1' C11' 118.4(8)
O2 C2 N3 119.3(8)
O2 C2 C1 123.9(7)
N3 C2 C1 116.8(7)
C6 C7 C13 109.4(7)
C6 C7 C10 109.4(8)
C13 C7 C10 103.9(8)
C6 C7 C8 109.5(7)
C13 C7 C8 115.1(8)
C10 C7 C8 109.4(8)
C2" N1" C9" 106.4(8)
C2" N1" C10" 127.8(9)
C9" N1" C10" 125.7(9)
N1' C2' C3' 122.3(9)
O4 C4 N3 119.0(8)
O4 C4 C5 125.2(7)
N3 C4 C5 115.7(8)
C3' C4' C10' 119.7(8)
C9" C4" N3" 111.8(9)
C9" C4" C5" 119.3(10)
N3" C4" C5" 128.9(14)
O13 C13 N14 121.1(9)
O13 C13 C7 121.2(9)
N14 C13 C7 117.7(9)
N8" C7" N6" 133.0(10)
C9' C10' C4' 120.4(8)
C9' C10' C5' 118.4(8)
C4' C10' C5' 121.1(9)
N3" C2" N1" 115.3(8)
C2' C3' C4' 118.6(8)
C2' C3' N14 117.1(8)
C4' C3' N14 124.2(8)
C13 N14 C3' 126.8(8)
C7" N8" C9" 108.9(11)
C9 C5 C6 108.3(7)
C9 C5 C4 107.8(7)
C6 C5 C4 111.5(8)
C9 C5 C11 111.6(7)
C6 C5 C11 110.2(7)
C4 C5 C11 107.5(7)
C2 C1 C9 109.1(7)
C2 C1 C8 108.4(7)
C9 C1 C8 109.0(7)
C2 C1 C12 109.5(7)
C9 C1 C12 111.2(7)
C8 C1 C12 109.5(7)
C6' C5' C10' 119.7(9)
N1" C10" C11" 109.9(9)
N8" C9" C4" 126.3(9)
N8" C9" N1" 128.5(10)
C4" C9" N1" 105.2(8)
C5 C6 C7 116.0(7)
C7' C8' C9' 119.2(9)
C8' C9' N1' 122.9(9)
C8' C9' C10' 120.7(8)
N1' C9' C10' 116.4(8)
C5' C6' C7' 120.6(9)
C8' C7' C6' 121.4(9)
C1 C8 C7 115.6(7)

loop_
_geom_bond_atom_site_label_1
_geom_bond_atom_site_label_2
_geom_bond_distance
O4 C4 1.202(12)
N3" C2" 1.317(13)
N3" C4" 1.401(12)
N5" C5" 1.314(13)
C5" N6" 1.380(13)
C5" C4" 1.419(14)
N3 C2 1.385(13)
N3 C4 1.386(9)
C9 C1 1.511(10)
C9 C5 1.516(13)
O2 C2 1.213(8)
O13 C13 1.218(12)
N6" C7" 1.310(15)
N1' C2' 1.325(13)
N1' C9' 1.403(13)
N1' C11' 1.472(10)
C2 C1 1.505(13)
C7 C6 1.529(12)
C7 C13 1.530(14)
C7 C10 1.538(13)
C7 C8 1.546(12)
N1" C2" 1.331(13)
N1" C9" 1.370(10)
N1" C10" 1.473(13)
C2' C3' 1.374(12)
C4 C5 1.527(14)
C12 C1 1.534(12)
C4' C3' 1.385(14)
C4' C10' 1.412(13)
C4" C9" 1.36(2)
C13 N14 1.357(11)
C7" N8" 1.312(13)
C10' C9' 1.407(11)
C10' C5' 1.421(14)
C3' N14 1.394(12)
N8" C9" 1.352(13)
C5 C6 1.526(12)
C5 C11 1.527(11)
C1 C8 1.523(12)
C5' C6' 1.354(14)
C10" C11" 1.47(2)
C8' C7' 1.360(14)
C8' C9' 1.385(14)
C6' C7' 1.394(12)
